data_2236825
loop_
_publ_author_name
'Najafi, Ezzatollah'
'Amini, Mostafa M.'
'Ng, Seik Weng'

_publ_section_title
;
 Di-\m~2~-isopropanolato-octamethylbis(\m-4-methyl-5-sulfanylidene-4,5-dihydro-1<i>H</i>-1,2,4-triazol-1-ido-\k^2^<i>N</i>^1^:<i>N</i>^2^)di-\m~3~-oxido-tetratin(IV)
;
_journal_coeditor_code BT6864
_journal_issue 12
_journal_name_full 'Acta Crystallographica Section E'
_journal_page_first m1546
_journal_paper_doi 10.1107/S160053681204771X
_journal_volume 68
_journal_year 2012
_chemical_formula_iupac '[Sn4 (C H3)8 (C3 H7 O)2 O2 (C3 H4 N3 S)2]'
_chemical_formula_moiety 'C20 H46 N6 O4 S2 Sn4'
_chemical_formula_sum 'C20 H46 N6 O4 S2 Sn4'
_chemical_formula_weight 973.51
_chemical_name_systematic
;
Di-\m~2~-isopropanolato-octamethylbis(\m-4-methyl-5-sulfanylidene-4,5-dihydro-
1<i>H</i>-1,2,4-triazol-1-ido-\k^2^<i>N</i>^1^:<i>N</i>^2^)di-\m~3~-oxido-
tetratin(IV)
;
_space_group_IT_number 14
_symmetry_cell_setting monoclinic
_symmetry_space_group_name_Hall '-P 2ybc'
_symmetry_space_group_name_H-M 'P 1 21/c 1'
_atom_sites_solution_hydrogens geom
_atom_sites_solution_primary direct
_atom_sites_solution_secondary difmap
_audit_creation_method SHELXL-97
_cell_angle_alpha 90.00
_cell_angle_beta 94.667(4)
_cell_angle_gamma 90.00
_cell_formula_units_Z 2
_cell_length_a 9.6009(4)
_cell_length_b 10.0839(4)
_cell_length_c 18.3971(6)
_cell_measurement_reflns_used 6879
_cell_measurement_temperature 100(2)
_cell_measurement_theta_max 27.5019
_cell_measurement_theta_min 3.0699
_cell_volume 1775.20(12)
_computing_cell_refinement 'CrysAlis PRO (Agilent, 2012)'
_computing_data_collection 'CrysAlis PRO (Agilent, 2012)'
_computing_data_reduction 'CrysAlis PRO (Agilent, 2012)'
_computing_molecular_graphics 'X-SEED (Barbour, 2001)'
_computing_publication_material 'publCIF (Westrip, 2010)'
_computing_structure_refinement 'SHELXL97 (Sheldrick, 2008)'
_computing_structure_solution 'SHELXS97 (Sheldrick, 2008)'
_diffrn_ambient_temperature 100(2)
_diffrn_detector_area_resol_mean 10.4041
_diffrn_measured_fraction_theta_full 0.998
_diffrn_measured_fraction_theta_max 0.998
_diffrn_measurement_device_type 'Agilent SuperNova (Dual, Cu at zero, Atlas)'
_diffrn_measurement_method '\w scan'
_diffrn_radiation_monochromator Mirror
_diffrn_radiation_source 'SuperNova (Mo) X-ray Source'
_diffrn_radiation_type MoK\a
_diffrn_radiation_wavelength 0.71073
_diffrn_reflns_av_R_equivalents 0.0376
_diffrn_reflns_av_sigmaI/netI 0.0329
_diffrn_reflns_limit_h_max 12
_diffrn_reflns_limit_h_min -12
_diffrn_reflns_limit_k_max 12
_diffrn_reflns_limit_k_min -13
_diffrn_reflns_limit_l_max 23
_diffrn_reflns_limit_l_min -23
_diffrn_reflns_number 17413
_diffrn_reflns_theta_full 27.56
_diffrn_reflns_theta_max 27.56
_diffrn_reflns_theta_min 3.08
_diffrn_standards_decay_% 0
_diffrn_standards_interval_count 0
_diffrn_standards_interval_time 0
_diffrn_standards_number 0
_exptl_absorpt_coefficient_mu 2.930
_exptl_absorpt_correction_T_max 0.5918
_exptl_absorpt_correction_T_min 0.4735
_exptl_absorpt_correction_type multi-scan
_exptl_absorpt_process_details '(CrysAlis PRO; Agilent, 2012)'
_exptl_crystal_colour colorless
_exptl_crystal_density_diffrn 1.821
_exptl_crystal_density_method 'not measured'
_exptl_crystal_description prism
_exptl_crystal_F_000 944
_exptl_crystal_size_max 0.30
_exptl_crystal_size_mid 0.25
_exptl_crystal_size_min 0.20
_refine_diff_density_max 0.551
_refine_diff_density_min -0.487
_refine_ls_extinction_method none
_refine_ls_goodness_of_fit_ref 1.035
_refine_ls_hydrogen_treatment constr
_refine_ls_matrix_type full
_refine_ls_number_parameters 174
_refine_ls_number_reflns 4093
_refine_ls_number_restraints 21
_refine_ls_restrained_S_all 1.037
_refine_ls_R_factor_all 0.0295
_refine_ls_R_factor_gt 0.0233
_refine_ls_shift/su_max 0.003
_refine_ls_shift/su_mean 0.000
_refine_ls_structure_factor_coef Fsqd
_refine_ls_weighting_details 'calc w=1/[\s^2^(Fo^2^)+(0.0181P)^2^+1.4453P] where P=(Fo^2^+2Fc^2^)/3'
_refine_ls_weighting_scheme calc
_refine_ls_wR_factor_gt 0.0485
_refine_ls_wR_factor_ref 0.0518
_reflns_number_gt 3613
_reflns_number_total 4093
_reflns_threshold_expression I>2\s(I)
_cod_data_source_file bt6864.cif
_cod_data_source_block I
_cod_original_sg_symbol_H-M 'P 21/c'
_cod_database_code 2236825
_cod_database_fobs_code 2236825

loop_
_symmetry_equiv_pos_as_xyz
'x, y, z'
'-x, y+1/2, -z+1/2'
'-x, -y, -z'
'x, -y-1/2, z-1/2'

loop_
_atom_site_type_symbol
_atom_site_label
_atom_site_fract_x
_atom_site_fract_y
_atom_site_fract_z
_atom_site_U_iso_or_equiv
_atom_site_adp_type
_atom_site_calc_flag
_atom_site_refinement_flags
_atom_site_occupancy
_atom_site_symmetry_multiplicity
_atom_site_disorder_assembly
_atom_site_disorder_group
Sn Sn1 0.652613(19) 0.422511(18) 0.513713(9) 0.01404(6) Uani d . 1 1 . .
Sn Sn2 0.52915(2) 0.709776(19) 0.634092(9) 0.01671(6) Uani d . 1 1 A .
S S1 0.77775(9) 0.79225(8) 0.78514(4) 0.02858(18) Uani d . 1 1 . .
O O1 0.5301(2) 0.57582(19) 0.55360(9) 0.0169(4) Uani d . 1 1 . .
O O2 0.3284(2) 0.7351(2) 0.57053(11) 0.0276(5) Uani d D 1 1 . .
N N1 0.8106(3) 0.5270(2) 0.63540(12) 0.0203(5) Uani d . 1 1 A .
N N2 0.7409(2) 0.6280(2) 0.66839(11) 0.0177(5) Uani d . 1 1 . .
N N3 0.9416(2) 0.6003(2) 0.73020(12) 0.0190(5) Uani d . 1 1 . .
C C1 0.6250(4) 0.2782(3) 0.59418(17) 0.0299(7) Uani d . 1 1 . .
H H1A 0.6127 0.3221 0.6408 0.045 Uiso calc R 1 1 . .
H H1B 0.7074 0.2206 0.5995 0.045 Uiso calc R 1 1 . .
H H1C 0.5421 0.2248 0.5797 0.045 Uiso calc R 1 1 . .
C C2 0.7985(3) 0.5418(3) 0.46418(15) 0.0246(7) Uani d . 1 1 . .
H H2A 0.8123 0.6249 0.4914 0.037 Uiso calc R 1 1 . .
H H2B 0.7633 0.5614 0.4138 0.037 Uiso calc R 1 1 . .
H H2C 0.8877 0.4946 0.4643 0.037 Uiso calc R 1 1 . .
C C3 0.6090(4) 0.8948(3) 0.60284(19) 0.0347(8) Uani d . 1 1 . .
H H3A 0.5315 0.9526 0.5850 0.052 Uiso calc R 1 1 A .
H H3B 0.6718 0.8814 0.5641 0.052 Uiso calc R 1 1 . .
H H3C 0.6607 0.9363 0.6450 0.052 Uiso calc R 1 1 . .
C C4 0.4407(3) 0.6321(4) 0.72647(15) 0.0320(8) Uani d . 1 1 . .
H H4A 0.3414 0.6558 0.7245 0.048 Uiso calc R 1 1 A .
H H4B 0.4893 0.6692 0.7708 0.048 Uiso calc R 1 1 . .
H H4C 0.4503 0.5354 0.7270 0.048 Uiso calc R 1 1 . .
C C5 0.8202(3) 0.6727(3) 0.72657(14) 0.0191(6) Uani d . 1 1 A .
C C6 1.0595(3) 0.6163(4) 0.78449(16) 0.0287(7) Uani d . 1 1 A .
H H6A 1.1257 0.5433 0.7801 0.043 Uiso calc R 1 1 . .
H H6B 1.0259 0.6153 0.8334 0.043 Uiso calc R 1 1 . .
H H6C 1.1062 0.7009 0.7766 0.043 Uiso calc R 1 1 . .
C C7 0.9295(3) 0.5128(3) 0.67331(15) 0.0231(6) Uani d . 1 1 A .
H H7 0.9990 0.4500 0.6629 0.028 Uiso calc R 1 1 . .
C C8 0.2044(6) 0.7853(7) 0.5959(3) 0.0377(16) Uani d PDU 0.591(7) 1 A 1
H H8 0.1592 0.7218 0.6285 0.045 Uiso calc PR 0.591(7) 1 A 1
C C9 0.1067(12) 0.8255(19) 0.5272(8) 0.038(3) Uani d PDU 0.591(7) 1 A 1
H H9A 0.0934 0.7491 0.4944 0.058 Uiso calc PR 0.591(7) 1 A 1
H H9B 0.1497 0.8983 0.5017 0.058 Uiso calc PR 0.591(7) 1 A 1
H H9C 0.0161 0.8542 0.5424 0.058 Uiso calc PR 0.591(7) 1 A 1
C C10 0.242(2) 0.9267(11) 0.6349(6) 0.049(3) Uani d PDU 0.591(7) 1 A 1
H H10A 0.3190 0.9148 0.6726 0.074 Uiso calc PR 0.591(7) 1 A 1
H H10B 0.1597 0.9605 0.6572 0.074 Uiso calc PR 0.591(7) 1 A 1
H H10C 0.2697 0.9901 0.5984 0.074 Uiso calc PR 0.591(7) 1 A 1
C C8' 0.2376(9) 0.8453(9) 0.5658(5) 0.0377(16) Uani d PD 0.41 1 A 2
H H8' 0.2723 0.9185 0.5353 0.045 Uiso calc PR 0.409(7) 1 A 2
C C9' 0.0850(17) 0.802(3) 0.5403(13) 0.038(3) Uani d PD 0.41 1 A 2
H H9D 0.0874 0.7225 0.5100 0.058 Uiso calc PR 0.409(7) 1 A 2
H H9E 0.0381 0.8740 0.5119 0.058 Uiso calc PR 0.409(7) 1 A 2
H H9F 0.0337 0.7833 0.5830 0.058 Uiso calc PR 0.409(7) 1 A 2
C C10' 0.222(3) 0.8905(19) 0.6497(8) 0.049(3) Uani d PD 0.41 1 A 2
H H10D 0.3053 0.8620 0.6804 0.074 Uiso calc PR 0.409(7) 1 A 2
H H10E 0.1390 0.8495 0.6673 0.074 Uiso calc PR 0.409(7) 1 A 2
H H10F 0.2140 0.9872 0.6520 0.074 Uiso calc PR 0.409(7) 1 A 2

loop_
_atom_site_aniso_label
_atom_site_aniso_U_11
_atom_site_aniso_U_22
_atom_site_aniso_U_33
_atom_site_aniso_U_12
_atom_site_aniso_U_13
_atom_site_aniso_U_23
Sn1 0.01409(10) 0.01444(11) 0.01334(9) 0.00295(7) -0.00045(7) -0.00018(7)
Sn2 0.01739(10) 0.01539(11) 0.01707(10) 0.00134(7) -0.00036(8) -0.00515(7)
S1 0.0253(4) 0.0286(5) 0.0312(4) -0.0025(3) -0.0012(3) -0.0154(3)
O1 0.0166(10) 0.0185(11) 0.0149(9) 0.0055(8) -0.0037(8) -0.0056(7)
O2 0.0232(11) 0.0292(13) 0.0288(11) 0.0121(10) -0.0074(9) -0.0140(9)
N1 0.0213(13) 0.0218(14) 0.0179(11) 0.0058(10) 0.0015(10) -0.0026(10)
N2 0.0180(12) 0.0163(13) 0.0185(11) 0.0013(10) -0.0003(10) -0.0041(9)
N3 0.0151(12) 0.0247(14) 0.0167(11) -0.0040(10) -0.0009(9) 0.0004(9)
C1 0.0340(18) 0.0247(18) 0.0297(16) -0.0028(14) -0.0043(14) 0.0093(13)
C2 0.0203(15) 0.0321(19) 0.0217(14) -0.0023(13) 0.0037(12) 0.0051(13)
C3 0.041(2) 0.0187(18) 0.0428(19) -0.0071(15) -0.0072(16) 0.0056(14)
C4 0.0277(17) 0.048(2) 0.0213(15) -0.0071(16) 0.0084(13) -0.0066(14)
C5 0.0172(14) 0.0211(16) 0.0188(13) -0.0040(12) 0.0005(11) 0.0005(11)
C6 0.0181(15) 0.039(2) 0.0281(15) -0.0024(14) -0.0070(13) 0.0017(14)
C7 0.0211(15) 0.0291(18) 0.0195(13) 0.0050(13) 0.0029(12) -0.0025(12)
C8 0.029(3) 0.041(4) 0.042(4) 0.015(3) -0.006(2) -0.018(2)
C9 0.024(4) 0.034(6) 0.056(5) 0.016(3) -0.004(4) -0.009(4)
C10 0.045(5) 0.039(7) 0.063(5) 0.021(5) -0.009(4) -0.030(5)
C8' 0.029(3) 0.041(4) 0.042(4) 0.015(3) -0.006(2) -0.018(2)
C9' 0.024(4) 0.034(6) 0.056(5) 0.016(3) -0.004(4) -0.009(4)
C10' 0.045(5) 0.039(7) 0.063(5) 0.021(5) -0.009(4) -0.030(5)

loop_
_atom_type_symbol
_atom_type_description
_atom_type_scat_dispersion_real
_atom_type_scat_dispersion_imag
_atom_type_scat_source
C C 0.0033 0.0016 'International Tables Vol C Tables 4.2.6.8 and 6.1.1.4'
H H 0.0000 0.0000 'International Tables Vol C Tables 4.2.6.8 and 6.1.1.4'
N N 0.0061 0.0033 'International Tables Vol C Tables 4.2.6.8 and 6.1.1.4'
O O 0.0106 0.0060 'International Tables Vol C Tables 4.2.6.8 and 6.1.1.4'
S S 0.1246 0.1234 'International Tables Vol C Tables 4.2.6.8 and 6.1.1.4'
Sn Sn -0.6537 1.4246 'International Tables Vol C Tables 4.2.6.8 and 6.1.1.4'

loop_
_geom_angle_atom_site_label_1
_geom_angle_atom_site_label_2
_geom_angle_atom_site_label_3
_geom_angle_site_symmetry_1
_geom_angle_site_symmetry_3
_geom_angle
O1 Sn1 C1 3_666 . 106.13(11)
O1 Sn1 C2 3_666 . 107.34(10)
C1 Sn1 C2 . . 145.41(12)
O1 Sn1 O1 3_666 . 74.45(8)
C1 Sn1 O1 . . 98.98(11)
C2 Sn1 O1 . . 98.10(10)
O1 Sn1 O2 3_666 3_666 72.74(7)
C1 Sn1 O2 . 3_666 91.03(11)
C2 Sn1 O2 . 3_666 90.66(11)
O1 Sn1 O2 . 3_666 147.18(7)
O1 Sn1 N1 3_666 . 148.65(7)
C1 Sn1 N1 . . 77.85(10)
C2 Sn1 N1 . . 78.21(9)
O1 Sn1 N1 . . 74.22(7)
O2 Sn1 N1 3_666 . 138.60(7)
O1 Sn2 C4 . . 111.77(11)
O1 Sn2 C3 . . 111.73(11)
C4 Sn2 C3 . . 136.43(14)
O1 Sn2 O2 . . 74.96(7)
C4 Sn2 O2 . . 94.53(11)
C3 Sn2 O2 . . 94.29(11)
O1 Sn2 N2 . . 84.34(8)
C4 Sn2 N2 . . 92.98(11)
C3 Sn2 N2 . . 93.49(12)
O2 Sn2 N2 . . 159.29(8)
Sn2 O1 Sn1 . 3_666 112.53(9)
Sn2 O1 Sn1 . . 141.87(9)
Sn1 O1 Sn1 3_666 . 105.55(8)
C8 O2 Sn2 . . 126.6(3)
C8' O2 Sn2 . . 129.7(4)
C8 O2 Sn1 . 3_666 127.2(3)
C8' O2 Sn1 . 3_666 126.9(4)
Sn2 O2 Sn1 . 3_666 99.75(8)
C7 N1 N2 . . 106.3(2)
C7 N1 Sn1 . . 141.58(19)
N2 N1 Sn1 . . 112.10(15)
C5 N2 N1 . . 109.5(2)
C5 N2 Sn2 . . 123.10(19)
N1 N2 Sn2 . . 127.45(16)
C7 N3 C5 . . 106.7(2)
C7 N3 C6 . . 127.5(3)
C5 N3 C6 . . 125.8(2)
Sn1 C1 H1A . . 109.5
Sn1 C1 H1B . . 109.5
H1A C1 H1B . . 109.5
Sn1 C1 H1C . . 109.5
H1A C1 H1C . . 109.5
H1B C1 H1C . . 109.5
Sn1 C2 H2A . . 109.5
Sn1 C2 H2B . . 109.5
H2A C2 H2B . . 109.5
Sn1 C2 H2C . . 109.5
H2A C2 H2C . . 109.5
H2B C2 H2C . . 109.5
Sn2 C3 H3A . . 109.5
Sn2 C3 H3B . . 109.5
H3A C3 H3B . . 109.5
Sn2 C3 H3C . . 109.5
H3A C3 H3C . . 109.5
H3B C3 H3C . . 109.5
Sn2 C4 H4A . . 109.5
Sn2 C4 H4B . . 109.5
H4A C4 H4B . . 109.5
Sn2 C4 H4C . . 109.5
H4A C4 H4C . . 109.5
H4B C4 H4C . . 109.5
N2 C5 N3 . . 106.6(2)
N2 C5 S1 . . 126.7(2)
N3 C5 S1 . . 126.6(2)
N3 C6 H6A . . 109.5
N3 C6 H6B . . 109.5
H6A C6 H6B . . 109.5
N3 C6 H6C . . 109.5
H6A C6 H6C . . 109.5
H6B C6 H6C . . 109.5
N1 C7 N3 . . 110.9(3)
N1 C7 H7 . . 124.5
N3 C7 H7 . . 124.5
O2 C8 C9 . . 106.9(8)
O2 C8 C10 . . 107.4(8)
C9 C8 C10 . . 103.1(10)
O2 C8 H8 . . 112.9
C9 C8 H8 . . 112.9
C10 C8 H8 . . 112.9
C8 C9 H9A . . 109.5
C8 C9 H9B . . 109.5
H9A C9 H9B . . 109.5
C8 C9 H9C . . 109.5
H9A C9 H9C . . 109.5
H9B C9 H9C . . 109.5
C8 C10 H10A . . 109.5
C8 C10 H10B . . 109.5
H10A C10 H10B . . 109.5
C8 C10 H10C . . 109.5
H10A C10 H10C . . 109.5
H10B C10 H10C . . 109.5
O2 C8' C9' . . 111.1(13)
O2 C8' C10' . . 105.3(11)
C9' C8' C10' . . 102.0(16)
O2 C8' H8' . . 112.6
C9' C8' H8' . . 112.6
C10' C8' H8' . . 112.6
C8' C9' H9D . . 109.5
C8' C9' H9E . . 109.5
H9D C9' H9E . . 109.5
C8' C9' H9F . . 109.5
H9D C9' H9F . . 109.5
H9E C9' H9F . . 109.5
C8' C10' H10D . . 109.5
C8' C10' H10E . . 109.5
H10D C10' H10E . . 109.5
C8' C10' H10F . . 109.5
H10D C10' H10F . . 109.5
H10E C10' H10F . . 109.5

loop_
_geom_bond_atom_site_label_1
_geom_bond_atom_site_label_2
_geom_bond_site_symmetry_2
_geom_bond_distance
Sn1 O1 3_666 2.0633(18)
Sn1 C1 . 2.108(3)
Sn1 C2 . 2.109(3)
Sn1 O1 . 2.1101(18)
Sn1 O2 3_666 2.2377(19)
Sn1 N1 . 2.805(2)
Sn2 O1 . 2.0050(17)
Sn2 C4 . 2.111(3)
Sn2 C3 . 2.115(3)
Sn2 O2 . 2.187(2)
Sn2 N2 . 2.236(2)
S1 C5 . 1.689(3)
O1 Sn1 3_666 2.0633(18)
O2 C8 . 1.408(5)
O2 C8' . 1.411(7)
O2 Sn1 3_666 2.2377(19)
N1 C7 . 1.296(4)
N1 N2 . 1.386(3)
N2 C5 . 1.340(3)
N3 C7 . 1.367(4)
N3 C5 . 1.372(4)
N3 C6 . 1.456(3)
C1 H1A . 0.9800
C1 H1B . 0.9800
C1 H1C . 0.9800
C2 H2A . 0.9800
C2 H2B . 0.9800
C2 H2C . 0.9800
C3 H3A . 0.9800
C3 H3B . 0.9800
C3 H3C . 0.9800
C4 H4A . 0.9800
C4 H4B . 0.9800
C4 H4C . 0.9800
C6 H6A . 0.9800
C6 H6B . 0.9800
C6 H6C . 0.9800
C7 H7 . 0.9500
C8 C9 . 1.566(9)
C8 C10 . 1.623(9)
C8 H8 . 1.0000
C9 H9A . 0.9800
C9 H9B . 0.9800
C9 H9C . 0.9800
C10 H10A . 0.9800
C10 H10B . 0.9800
C10 H10C . 0.9800
C8' C9' . 1.563(11)
C8' C10' . 1.629(10)
C8' H8' . 1.0000
C9' H9D . 0.9800
C9' H9E . 0.9800
C9' H9F . 0.9800
C10' H10D . 0.9800
C10' H10E . 0.9800
C10' H10F . 0.9800

loop_
_geom_torsion_atom_site_label_1
_geom_torsion_atom_site_label_2
_geom_torsion_atom_site_label_3
_geom_torsion_atom_site_label_4
_geom_torsion_site_symmetry_1
_geom_torsion_site_symmetry_4
_geom_torsion
C4 Sn2 O1 Sn1 . 3_666 87.73(13)
C3 Sn2 O1 Sn1 . 3_666 -89.81(13)
O2 Sn2 O1 Sn1 . 3_666 -1.17(9)
N2 Sn2 O1 Sn1 . 3_666 178.69(11)
C4 Sn2 O1 Sn1 . . -88.87(19)
C3 Sn2 O1 Sn1 . . 93.60(19)
O2 Sn2 O1 Sn1 . . -177.76(18)
N2 Sn2 O1 Sn1 . . 2.09(16)
O1 Sn1 O1 Sn2 3_666 . 176.7(2)
C1 Sn1 O1 Sn2 . . 72.38(18)
C2 Sn1 O1 Sn2 . . -77.43(18)
O2 Sn1 O1 Sn2 3_666 . 178.55(13)
N1 Sn1 O1 Sn2 . . -2.19(15)
O1 Sn1 O1 Sn1 3_666 3_666 0.0
C1 Sn1 O1 Sn1 . 3_666 -104.36(11)
C2 Sn1 O1 Sn1 . 3_666 105.84(11)
O2 Sn1 O1 Sn1 3_666 3_666 1.82(19)
N1 Sn1 O1 Sn1 . 3_666 -178.92(10)
O1 Sn2 O2 C8 . . 154.1(4)
C4 Sn2 O2 C8 . . 42.7(4)
C3 Sn2 O2 C8 . . -94.6(4)
N2 Sn2 O2 C8 . . 153.7(4)
O1 Sn2 O2 C8' . . -158.3(6)
C4 Sn2 O2 C8' . . 90.3(6)
C3 Sn2 O2 C8' . . -47.0(6)
N2 Sn2 O2 C8' . . -158.7(6)
O1 Sn2 O2 Sn1 . 3_666 1.01(8)
C4 Sn2 O2 Sn1 . 3_666 -110.34(12)
C3 Sn2 O2 Sn1 . 3_666 112.37(12)
N2 Sn2 O2 Sn1 . 3_666 0.6(3)
O1 Sn1 N1 C7 3_666 . 178.4(3)
C1 Sn1 N1 C7 . . 77.3(3)
C2 Sn1 N1 C7 . . -77.5(3)
O1 Sn1 N1 C7 . . -179.6(3)
O2 Sn1 N1 C7 3_666 . -0.2(4)
O1 Sn1 N1 N2 3_666 . -0.8(3)
C1 Sn1 N1 N2 . . -101.9(2)
C2 Sn1 N1 N2 . . 103.28(19)
O1 Sn1 N1 N2 . . 1.24(17)
O2 Sn1 N1 N2 3_666 . -179.37(16)
C7 N1 N2 C5 . . -0.3(3)
Sn1 N1 N2 C5 . . 179.15(17)
C7 N1 N2 Sn2 . . 179.8(2)
Sn1 N1 N2 Sn2 . . -0.7(3)
O1 Sn2 N2 C5 . . 179.9(2)
C4 Sn2 N2 C5 . . -68.5(2)
C3 Sn2 N2 C5 . . 68.4(2)
O2 Sn2 N2 C5 . . -179.7(2)
O1 Sn2 N2 N1 . . -0.2(2)
C4 Sn2 N2 N1 . . 111.4(2)
C3 Sn2 N2 N1 . . -111.8(2)
O2 Sn2 N2 N1 . . 0.2(4)
N1 N2 C5 N3 . . 0.5(3)
Sn2 N2 C5 N3 . . -179.64(17)
N1 N2 C5 S1 . . -178.2(2)
Sn2 N2 C5 S1 . . 1.6(4)
C7 N3 C5 N2 . . -0.5(3)
C6 N3 C5 N2 . . 179.2(3)
C7 N3 C5 S1 . . 178.3(2)
C6 N3 C5 S1 . . -2.1(4)
N2 N1 C7 N3 . . 0.0(3)
Sn1 N1 C7 N3 . . -179.2(2)
C5 N3 C7 N1 . . 0.3(3)
C6 N3 C7 N1 . . -179.4(3)
C8' O2 C8 C9 . . 52.9(10)
Sn2 O2 C8 C9 . . 162.6(6)
Sn1 O2 C8 C9 3_666 . -51.5(9)
C8' O2 C8 C10 . . -57.2(10)
Sn2 O2 C8 C10 . . 52.5(8)
Sn1 O2 C8 C10 3_666 . -161.6(5)
C8 O2 C8' C9' . . -56.5(13)
Sn2 O2 C8' C9' . . -157.3(11)
Sn1 O2 C8' C9' 3_666 . 48.5(14)
C8 O2 C8' C10' . . 53.2(12)
Sn2 O2 C8' C10' . . -47.6(13)
Sn1 O2 C8' C10' 3_666 . 158.2(10)
